data_4501605
loop_
_publ_author_name
'Iwama, Sekai'
'Horiguchi, Masahiro'
'Sato, Hiroyasu'
'Uchida, Yoshiaki'
'Takahashi, Hiroki'
'Tsue, Hirohito'
'Tamura, Rui'

_publ_section_title
;
 Observation of the Preferential Enrichment Phenomenon for Essential
 \a-Amino Acids with a Racemic Crystal Structure
;
_journal_issue 6
_journal_name_full 'Crystal Growth &amp; Design'
_journal_page_first 2668
_journal_paper_doi 10.1021/cg100152c
_journal_volume 10
_journal_year 2010
_chemical_formula_moiety 'C3 H7 N O2 '
_chemical_formula_sum 'C3 H7 N O2'
_chemical_formula_weight 89.09
_space_group_IT_number 33
_symmetry_cell_setting orthorhombic
_symmetry_Int_Tables_number 33
_symmetry_space_group_name_Hall 'P 2c -2n'
_symmetry_space_group_name_H-M 'P n a 21'
_cell_angle_alpha 90.0000
_cell_angle_beta 90.0000
_cell_angle_gamma 90.0000
_cell_formula_units_Z 4
_cell_length_a 12.0067(16)
_cell_length_b 6.0290(6)
_cell_length_c 5.8318(6)
_cell_measurement_reflns_used 2170
_cell_measurement_temperature 293.1
_cell_measurement_theta_max 27.4
_cell_measurement_theta_min 3.4
_cell_volume 422.15(8)
_computing_cell_refinement PROCESS-AUTO
_computing_data_collection PROCESS-AUTO
_computing_data_reduction CrystalStructure
_computing_publication_material 'CrystalStructure 3.8'
_computing_structure_refinement SHELXL
_computing_structure_solution SIR2004
_diffrn_ambient_temperature 293.1
_diffrn_detector_area_resol_mean 10.00
_diffrn_measured_fraction_theta_full 0.998
_diffrn_measured_fraction_theta_max 0.998
_diffrn_measurement_device_type 'Rigaku RAXIS-RAPID'
_diffrn_measurement_method \w
_diffrn_radiation_type 'Mo K\a'
_diffrn_radiation_wavelength 0.71075
_diffrn_reflns_av_R_equivalents 0.079
_diffrn_reflns_limit_h_max 15
_diffrn_reflns_limit_h_min -15
_diffrn_reflns_limit_k_max 7
_diffrn_reflns_limit_k_min -7
_diffrn_reflns_limit_l_max 7
_diffrn_reflns_limit_l_min -6
_diffrn_reflns_number 3795
_diffrn_reflns_theta_full 27.46
_diffrn_reflns_theta_max 27.46
_exptl_absorpt_coefficient_mu 0.117
_exptl_absorpt_correction_T_max 0.999
_exptl_absorpt_correction_T_min 0.509
_exptl_absorpt_correction_type multi-scan
_exptl_absorpt_process_details
;
    Higashi, T. (1995). Program for Absorption Correction.
    Rigaku Corporation, Tokyo, Japan.
;
_exptl_crystal_colour colorless
_exptl_crystal_density_diffrn 1.402
_exptl_crystal_density_method 'not measured'
_exptl_crystal_description needle
_exptl_crystal_F_000 192.00
_exptl_crystal_size_max 0.21
_exptl_crystal_size_mid 0.01
_exptl_crystal_size_min 0.01
_refine_diff_density_max 0.18
_refine_diff_density_min -0.21
_refine_ls_extinction_method none
_refine_ls_goodness_of_fit_ref 1.033
_refine_ls_hydrogen_treatment refall
_refine_ls_number_parameters 57
_refine_ls_number_reflns 526
_refine_ls_R_factor_gt 0.0469
_refine_ls_shift/su_max 0.0000
_refine_ls_structure_factor_coef Fsqd
_refine_ls_weighting_details 'w = 1/[\s^2^(Fo^2^)+(0.0595P)^2^+0.0654P] where P=(Fo^2^+2Fc^2^)/3'
_refine_ls_weighting_scheme calc
_refine_ls_wR_factor_ref 0.1163
_reflns_number_gt 364
_reflns_number_total 526
_reflns_threshold_expression F^2^>2.0\s(F^2^)
_cod_data_source_file cg100152c_si_004.cif
_cod_data_source_block '_sc0565_rt_proc'
_cod_original_formula_sum 'C3 H7 N O2 '
_cod_database_code 4501605

loop_
_symmetry_equiv_pos_site_id
_symmetry_equiv_pos_as_xyz
1 +X,+Y,+Z
2 1/2-X,1/2+Y,1/2+Z
3 1/2+X,1/2-Y,+Z
4 -X,-Y,1/2+Z

loop_
_atom_site_label
_atom_site_type_symbol
_atom_site_fract_x
_atom_site_fract_y
_atom_site_fract_z
_atom_site_U_iso_or_equiv
_atom_site_adp_type
_atom_site_occupancy
_atom_site_symmetry_multiplicity
_atom_site_calc_flag
_atom_site_refinement_flags
O(1) O 0.4109(2) 0.9861(4) 0.0039(5) 0.0472(8) Uani 1.00 1 d .
O(2) O 0.3143(2) 0.6984(4) -0.1325(4) 0.0441(7) Uani 1.00 1 d .
N(1) N 0.3609(2) 0.8949(4) 0.4426(5) 0.0386(8) Uani 1.00 1 d .
C(1) C 0.3365(3) 0.7206(6) 0.2706(6) 0.0356(9) Uani 1.00 1 d .
C(2) C 0.3562(2) 0.8113(5) 0.0281(6) 0.0362(8) Uani 1.00 1 d .
C(3) C 0.4077(3) 0.5199(6) 0.3163(7) 0.0462(11) Uani 1.00 1 d .
H(1) H 0.4312 0.9392 0.4274 0.046 Uiso 1.00 1 c R
H(2) H 0.3506 0.8405 0.5828 0.046 Uiso 1.00 1 c R
H(3) H 0.3155 1.0096 0.4207 0.046 Uiso 1.00 1 c R
H(4) H 0.2580 0.6779 0.2847 0.043 Uiso 1.00 1 c R
H(5) H 0.4849 0.5603 0.3066 0.055 Uiso 1.00 1 c R
H(6) H 0.3916 0.4075 0.2044 0.055 Uiso 1.00 1 c R
H(7) H 0.3919 0.4638 0.4669 0.055 Uiso 1.00 1 c R

loop_
_atom_site_aniso_label
_atom_site_aniso_U_11
_atom_site_aniso_U_22
_atom_site_aniso_U_33
_atom_site_aniso_U_12
_atom_site_aniso_U_13
_atom_site_aniso_U_23
O(1) 0.0522(15) 0.0505(14) 0.0389(19) -0.0144(12) -0.0000(15) 0.0037(12)
O(2) 0.0511(15) 0.0517(15) 0.0297(13) -0.0075(13) -0.0021(14) -0.0001(14)
N(1) 0.0417(17) 0.0472(17) 0.0269(16) -0.0002(15) 0.0009(13) 0.0007(13)
C(1) 0.041(2) 0.040(2) 0.0249(19) -0.0009(16) -0.0012(15) -0.0013(18)
C(2) 0.0366(19) 0.0443(17) 0.028(2) 0.0069(16) -0.0006(16) 0.001(2)
C(3) 0.055(2) 0.047(2) 0.036(3) 0.0033(19) -0.0016(19) 0.0051(19)

loop_
_atom_type_symbol
_atom_type_description
_atom_type_scat_dispersion_real
_atom_type_scat_dispersion_imag
_atom_type_scat_source
C C 0.003 0.002
;
International Tables for Crystallography
(1992, Vol. C, Tables 4.2.6.8 and 6.1.1.4)
;
H H 0.000 0.000
;
International Tables for Crystallography
(1992, Vol. C, Table 6.1.1.4)
;
N N 0.006 0.003
;
International Tables for Crystallography
(1992, Vol. C, Tables 4.2.6.8 and 6.1.1.4)
;
O O 0.011 0.006
;
International Tables for Crystallography
(1992, Vol. C, Tables 4.2.6.8 and 6.1.1.4)
;

loop_
_geom_angle_atom_site_label_1
_geom_angle_atom_site_label_2
_geom_angle_atom_site_label_3
_geom_angle
_geom_angle_publ_flag
N(1) C(1) C(2) 109.9(2) yes
N(1) C(1) C(3) 109.8(3) yes
C(2) C(1) C(3) 111.2(3) yes
O(1) C(2) O(2) 125.5(3) yes
O(1) C(2) C(1) 119.1(3) yes
O(2) C(2) C(1) 115.4(3) yes
C(1) N(1) H(1) 109.5 no
C(1) N(1) H(2) 109.5 no
C(1) N(1) H(3) 109.5 no
H(1) N(1) H(2) 109.5 no
H(1) N(1) H(3) 109.5 no
H(2) N(1) H(3) 109.5 no
N(1) C(1) H(4) 108.6 no
C(2) C(1) H(4) 108.6 no
C(3) C(1) H(4) 108.6 no
C(1) C(3) H(5) 109.5 no
C(1) C(3) H(6) 109.5 no
C(1) C(3) H(7) 109.5 no
H(5) C(3) H(6) 109.5 no
H(5) C(3) H(7) 109.5 no
H(6) C(3) H(7) 109.5 no

loop_
_geom_bond_atom_site_label_1
_geom_bond_atom_site_label_2
_geom_bond_distance
_geom_bond_publ_flag
O(1) C(2) 1.249(4) yes
O(2) C(2) 1.262(4) yes
N(1) C(1) 1.481(4) yes
C(1) C(2) 1.535(5) yes
C(1) C(3) 1.506(5) yes
N(1) H(1) 0.890 no
N(1) H(2) 0.890 no
N(1) H(3) 0.890 no
C(1) H(4) 0.980 no
C(3) H(5) 0.960 no
C(3) H(6) 0.960 no
C(3) H(7) 0.960 no

loop_
_geom_contact_atom_site_label_1
_geom_contact_atom_site_label_2
_geom_contact_distance
_geom_contact_site_symmetry_2
O(1) N(1) 2.855(4) 4_674
O(2) N(1) 2.803(4) 1_554
O(2) N(1) 2.821(4) 2_544
N(1) O(1) 2.855(4) 4_675
N(1) O(2) 2.803(4) 1_556
N(1) O(2) 2.821(4) 2_555
O(1) H(1) 1.999 4_674
O(1) H(2) 2.707 1_554
O(1) H(4) 2.662 2_554
O(1) H(6) 2.806 1_565
O(2) H(2) 1.919 1_554
O(2) H(3) 1.954 2_544
O(2) H(5) 2.894 4_664
O(2) H(6) 2.933 2_554
O(2) H(7) 2.886 1_554
N(1) H(4) 2.988 2_555
C(2) H(2) 2.603 1_554
C(2) H(3) 2.819 2_544
C(2) H(4) 2.963 2_554
H(1) O(1) 1.999 4_675
H(2) O(1) 2.707 1_556
H(2) O(2) 1.919 1_556
H(2) C(2) 2.603 1_556
H(2) H(4) 2.688 2_555
H(3) O(2) 1.954 2_555
H(3) C(2) 2.819 2_555
H(3) H(4) 2.513 2_555
H(3) H(6) 2.860 1_565
H(3) H(7) 2.900 1_565
H(4) O(1) 2.662 2_545
H(4) N(1) 2.988 2_544
H(4) C(2) 2.963 2_545
H(4) H(2) 2.688 2_544
H(4) H(3) 2.513 2_544
H(5) O(2) 2.894 4_665
H(5) H(6) 2.761 4_665
H(5) H(7) 2.477 4_664
H(6) O(1) 2.806 1_545
H(6) O(2) 2.933 2_545
H(6) H(3) 2.860 1_545
H(6) H(5) 2.761 4_664
H(7) O(2) 2.886 1_556
H(7) H(3) 2.900 1_545
H(7) H(5) 2.477 4_665

loop_
_geom_torsion_atom_site_label_1
_geom_torsion_atom_site_label_2
_geom_torsion_atom_site_label_3
_geom_torsion_atom_site_label_4
_geom_torsion
N(1) C(1) C(2) O(1) 15.8(4)
N(1) C(1) C(2) O(2) -164.2(2)
C(3) C(1) C(2) O(1) -106.0(3)
C(3) C(1) C(2) O(2) 74.1(3)
